data_1570628
loop_
_publ_author_name
'Kato, Yugo'
'Nishimura, Kazutoshi'
'Nishii, Yuji'
'Hirano, Koji'

_publ_section_title
;
 Direct synthesis of spirobifluorenes by formal dehydrative coupling of
 biaryls and fluorenones.
;
_journal_issue 6
_journal_name_full 'Chemical science'
_journal_page_first 2112
_journal_page_last 2117
_journal_paper_doi 10.1039/d3sc05977d
_journal_volume 15
_journal_year 2024
_chemical_formula_moiety 'C42 H24 S, 2(C H Cl3)'
_chemical_formula_sum 'C44 H26 Cl6 S'
_chemical_formula_weight 799.41
_space_group_crystal_system monoclinic
_space_group_IT_number 14
_space_group_name_Hall '-P 2ybc'
_space_group_name_H-M_alt 'P 1 21/c 1'
_atom_sites_solution_hydrogens geom
_atom_sites_solution_primary dual
_audit_creation_date 2021-02-12
_audit_creation_method
;
Olex2 1.2
(compiled 2018.05.29 svn.r3508 for OlexSys, GUI svn.r5506)
;
_audit_update_record
;
2023-11-02 deposited with the CCDC.	2024-01-02 downloaded from the CCDC.
;
_cell_angle_alpha 90
_cell_angle_beta 98.248(3)
_cell_angle_gamma 90
_cell_formula_units_Z 4
_cell_length_a 12.2354(4)
_cell_length_b 14.2615(4)
_cell_length_c 20.8253(6)
_cell_measurement_reflns_used 12940
_cell_measurement_temperature 123(2)
_cell_measurement_theta_max 29.9840
_cell_measurement_theta_min 2.2940
_cell_volume 3596.33(19)
_computing_cell_refinement 'CrysAlisPro 1.171.39.46e (Rigaku OD, 2018)'
_computing_data_collection 'CrysAlisPro 1.171.39.46e (Rigaku OD, 2018)'
_computing_data_reduction 'CrysAlisPro 1.171.39.46e (Rigaku OD, 2018)'
_computing_molecular_graphics 'Olex2 (Dolomanov et al., 2009)'
_computing_publication_material 'Olex2 (Dolomanov et al., 2009)'
_computing_structure_refinement 'ShelXL (Sheldrick, 2015)'
_computing_structure_solution 'ShelXT (Sheldrick, 2015)'
_diffrn_ambient_temperature 123(2)
_diffrn_detector 'CCD plate'
_diffrn_detector_type HyPix
_diffrn_measured_fraction_theta_full 1.000
_diffrn_measured_fraction_theta_max 0.798
_diffrn_measurement_details
;
List of Runs (angles in degrees, time in seconds):

  # Type    Start    End  Width  t~exp~   \w     \q     \k     \f   Frames
#--------------------------------------------------------------------------
  1  \w      7.00  67.00   0.50    6.87    --   -8.74  46.00  74.00  120
  2  \w    -25.00   1.00   0.50    6.87    --   -8.74 -99.00-120.00   52
  3  \w    -26.00  28.00   0.50    6.87    --   -8.74 -99.00   0.00  108
  4  \w    -19.00  31.00   0.50    6.87    --   -8.74 -99.00 150.00  100
  5  \w    -84.00   5.00   0.50    6.87    --   -8.74 -46.00 -75.00  178
;
_diffrn_measurement_device 'four-circle diffractometer'
_diffrn_measurement_device_type 'XtaLAB Synergy, Single source at offset/far, HyPix'
_diffrn_measurement_method '\w scans'
_diffrn_orient_matrix_type 'CrysAlisPro convention (1999,Acta A55,543-557)'
_diffrn_orient_matrix_UB_11 -0.0477635000
_diffrn_orient_matrix_UB_12 -0.0285101000
_diffrn_orient_matrix_UB_13 -0.0016895000
_diffrn_orient_matrix_UB_21 0.0050558000
_diffrn_orient_matrix_UB_22 -0.0002099000
_diffrn_orient_matrix_UB_23 0.0343793000
_diffrn_orient_matrix_UB_31 -0.0334586000
_diffrn_orient_matrix_UB_32 0.0407564000
_diffrn_orient_matrix_UB_33 -0.0010173000
_diffrn_radiation_monochromator mirror
_diffrn_radiation_probe x-ray
_diffrn_radiation_type MoK\a
_diffrn_radiation_wavelength 0.71073
_diffrn_reflns_av_R_equivalents 0.0519
_diffrn_reflns_av_unetI/netI 0.0529
_diffrn_reflns_Laue_measured_fraction_full 1.000
_diffrn_reflns_Laue_measured_fraction_max 0.798
_diffrn_reflns_limit_h_max 15
_diffrn_reflns_limit_h_min -12
_diffrn_reflns_limit_k_max 14
_diffrn_reflns_limit_k_min -19
_diffrn_reflns_limit_l_max 25
_diffrn_reflns_limit_l_min -26
_diffrn_reflns_number 28944
_diffrn_reflns_point_group_measured_fraction_full 1.000
_diffrn_reflns_point_group_measured_fraction_max 0.798
_diffrn_reflns_theta_full 25.242
_diffrn_reflns_theta_max 30.211
_diffrn_reflns_theta_min 1.976
_diffrn_source 'micro-focus sealed X-ray tube'
_diffrn_source_type 'PhotonJet (Mo) X-ray Source'
_exptl_absorpt_coefficient_mu 0.570
_exptl_absorpt_correction_T_max 1.00000
_exptl_absorpt_correction_T_min 0.67386
_exptl_absorpt_correction_type multi-scan
_exptl_absorpt_process_details
;
CrysAlisPro 1.171.39.46e (Rigaku Oxford Diffraction, 2018)
Empirical absorption correction using spherical harmonics,
 implemented in SCALE3 ABSPACK scaling algorithm.
;
_exptl_crystal_colour colourless
_exptl_crystal_colour_primary colourless
_exptl_crystal_density_diffrn 1.476
_exptl_crystal_description block
_exptl_crystal_F_000 1632
_exptl_crystal_size_max 0.234
_exptl_crystal_size_mid 0.199
_exptl_crystal_size_min 0.089
_refine_diff_density_max 0.858
_refine_diff_density_min -1.014
_refine_diff_density_rms 0.093
_refine_ls_extinction_method none
_refine_ls_goodness_of_fit_ref 1.054
_refine_ls_hydrogen_treatment constr
_refine_ls_matrix_type full
_refine_ls_number_parameters 460
_refine_ls_number_reflns 8538
_refine_ls_number_restraints 0
_refine_ls_restrained_S_all 1.054
_refine_ls_R_factor_all 0.0759
_refine_ls_R_factor_gt 0.0564
_refine_ls_shift/su_max 0.000
_refine_ls_shift/su_mean 0.000
_refine_ls_structure_factor_coef Fsqd
_refine_ls_weighting_details 'w=1/[\s^2^(Fo^2^)+(0.0923P)^2^+3.1146P] where P=(Fo^2^+2Fc^2^)/3'
_refine_ls_weighting_scheme calc
_refine_ls_wR_factor_gt 0.1565
_refine_ls_wR_factor_ref 0.1728
_reflns_Friedel_coverage 0.000
_reflns_number_gt 6525
_reflns_number_total 8538
_reflns_threshold_expression 'I > 2\s(I)'
_cod_data_source_file d3sc05977d2.cif
_cod_data_source_block kato_210212_1
_cod_depositor_comments 'Adding full bibliography for 1570621--1570629.cif.'
_cod_database_code 1570628
_shelx_shelxl_version_number 2017/1
_chemical_oxdiff_formula 'C44 H26 S Cl6'
_shelx_space_group_comment
;
The symmetry employed for this shelxl refinement is uniquely defined
by the following loop, which should always be used as a source of
symmetry information in preference to the above space-group names.
They are only intended as comments.
;
_reflns_odcompleteness_completeness 99.82
_reflns_odcompleteness_iscentric 1
_reflns_odcompleteness_theta 25.97
_olex2_refinement_description
;
1. Fixed Uiso
 At 1.2 times of:
  All C(H) groups
2.a Ternary CH refined with riding coordinates:
 C2EA(H2EA), C3EA(H3EA)
2.b Aromatic/amide H refined with riding coordinates:
 C8AA(H8AA), C6BA(H6BA), C7BA(H7BA), C8BA(H8BA), C1CA(H1CA), C3CA(H3CA),
 C4CA(H4CA), C5CA(H5CA), C6CA(H6CA), C7CA(H7CA), C8CA(H8CA), C9CA(H9CA),
 C0DA(H0DA), C1DA(H1DA), C2DA(H2DA), C3DA(H3DA), C4DA(H4DA), C5DA(H5DA),
 C6DA(H6DA), C7DA(H7DA), C8DA(H8DA), C9DA(H9DA), C0EA(H0EA), C1EA(H1EA)
;
_olex2_submission_special_instructions 'No special instructions were received'
_oxdiff_exptl_absorpt_empirical_details
;
Empirical correction (ABSPACK) includes:
- Absorption correction using spherical harmonics
- Frame scaling
;
_oxdiff_exptl_absorpt_empirical_full_max 1.628
_oxdiff_exptl_absorpt_empirical_full_min 0.680

loop_
_space_group_symop_operation_xyz
'x, y, z'
'-x, y+1/2, -z+1/2'
'-x, -y, -z'
'x, -y-1/2, z-1/2'

loop_
_atom_site_label
_atom_site_type_symbol
_atom_site_fract_x
_atom_site_fract_y
_atom_site_fract_z
_atom_site_U_iso_or_equiv
_atom_site_adp_type
_atom_site_occupancy
_atom_site_site_symmetry_order
_atom_site_calc_flag
_atom_site_refinement_flags_posn
_atom_site_refinement_flags_adp
_atom_site_refinement_flags_occupancy
_atom_site_disorder_assembly
_atom_site_disorder_group
S0AA S 0.15248(5) 0.55782(4) 0.30523(3) 0.01674(15) Uani 1 1 d . . . . .
Cl0A Cl 0.24576(7) 0.35005(6) 0.41809(4) 0.0422(2) Uani 1 1 d . . . . .
Cl1A Cl 0.00897(7) 0.36890(7) 0.40376(4) 0.0440(2) Uani 1 1 d . . . . .
Cl2A Cl 0.94824(7) 0.28080(7) 0.58377(4) 0.0506(3) Uani 1 1 d . . . . .
Cl3A Cl 0.78658(10) 0.13192(7) 0.57197(4) 0.0540(3) Uani 1 1 d . . . . .
Cl4A Cl 0.14598(9) 0.46446(7) 0.50757(5) 0.0568(3) Uani 1 1 d . . . . .
Cl5A Cl 0.75875(10) 0.29052(7) 0.48551(6) 0.0707(4) Uani 1 1 d . . . . .
C0AA C 0.10254(19) 0.57813(16) 0.18070(11) 0.0150(5) Uani 1 1 d . . . . .
C1AA C -0.1796(2) 0.62999(17) 0.30771(12) 0.0187(5) Uani 1 1 d . . . . .
C2AA C -0.0874(2) 0.59464(16) 0.15327(12) 0.0168(5) Uani 1 1 d . . . . .
C3AA C -0.11271(19) 0.66441(17) 0.26387(12) 0.0175(5) Uani 1 1 d . . . . .
C4AA C 0.3152(2) 0.55944(16) 0.15796(12) 0.0162(5) Uani 1 1 d . . . . .
C5AA C -0.06748(19) 0.58424(17) 0.22694(12) 0.0168(5) Uani 1 1 d . . . . .
C6AA C 0.01213(19) 0.58980(16) 0.12656(12) 0.0168(5) Uani 1 1 d . . . . .
C7AA C 0.21908(19) 0.56602(16) 0.19263(12) 0.0155(5) Uani 1 1 d . . . . .
C8AA C 0.5124(2) 0.53287(17) 0.18487(13) 0.0198(5) Uani 1 1 d . . . . .
H8AA H 0.574945 0.523760 0.215317 0.024 Uiso 1 1 calc R . . . .
C9AA C 0.38020(19) 0.54311(16) 0.27294(12) 0.0164(5) Uani 1 1 d . . . . .
C0BA C -0.12560(19) 0.50006(17) 0.25251(12) 0.0181(5) Uani 1 1 d . . . . .
C1BA C 0.05688(19) 0.57602(16) 0.23726(12) 0.0160(5) Uani 1 1 d . . . . .
C2BA C 0.4097(2) 0.54617(16) 0.20411(12) 0.0170(5) Uani 1 1 d . . . . .
C3BA C 0.2561(2) 0.55439(16) 0.25777(12) 0.0161(5) Uani 1 1 d . . . . .
C4BA C -0.1881(2) 0.52776(17) 0.30023(12) 0.0186(5) Uani 1 1 d . . . . .
C5BA C 0.4320(2) 0.61895(17) 0.31965(12) 0.0177(5) Uani 1 1 d . . . . .
C6BA C 0.3240(2) 0.56011(18) 0.09228(13) 0.0202(5) Uani 1 1 d . . . . .
H6BA H 0.261763 0.568875 0.061582 0.024 Uiso 1 1 calc R . . . .
C7BA C -0.1867(2) 0.60797(18) 0.11436(13) 0.0216(5) Uani 1 1 d . . . . .
H7BA H -0.251746 0.613057 0.132349 0.026 Uiso 1 1 calc R . . . .
C8BA C -0.2475(2) 0.46169(19) 0.33027(13) 0.0228(5) Uani 1 1 d . . . . .
H8BA H -0.289586 0.479676 0.362000 0.027 Uiso 1 1 calc R . . . .
C9BA C 0.4847(2) 0.57859(19) 0.37702(13) 0.0207(5) Uani 1 1 d . . . . .
C0CA C 0.4195(2) 0.45448(17) 0.31007(13) 0.0191(5) Uani 1 1 d . . . . .
C1CA C -0.2269(2) 0.69115(19) 0.34781(13) 0.0236(5) Uani 1 1 d . . . . .
H1CA H -0.270773 0.668717 0.377391 0.028 Uiso 1 1 calc R . . . .
C2CA C 0.4778(2) 0.47626(18) 0.37045(12) 0.0199(5) Uani 1 1 d . . . . .
C3CA C -0.0955(2) 0.75944(18) 0.25769(13) 0.0221(5) Uani 1 1 d . . . . .
H3CA H -0.053298 0.782272 0.227397 0.027 Uiso 1 1 calc R . . . .
C4CA C 0.5196(2) 0.53354(18) 0.11810(14) 0.0226(5) Uani 1 1 d . . . . .
H4CA H 0.587700 0.524418 0.104194 0.027 Uiso 1 1 calc R . . . .
C5CA C -0.1883(2) 0.61380(19) 0.04692(14) 0.0251(6) Uani 1 1 d . . . . .
H5CA H -0.255108 0.621278 0.019904 0.030 Uiso 1 1 calc R . . . .
C6CA C 0.0104(2) 0.59689(18) 0.05983(12) 0.0212(5) Uani 1 1 d . . . . .
H6CA H 0.075512 0.593976 0.041749 0.025 Uiso 1 1 calc R . . . .
C7CA C -0.0913(2) 0.60850(19) 0.02047(13) 0.0240(5) Uani 1 1 d . . . . .
H7CA H -0.093621 0.612713 -0.024268 0.029 Uiso 1 1 calc R . . . .
C8CA C -0.1211(2) 0.40717(18) 0.23387(13) 0.0224(5) Uani 1 1 d . . . . .
H8CA H -0.079612 0.389128 0.201879 0.027 Uiso 1 1 calc R . . . .
C9CA C 0.4271(2) 0.54751(18) 0.07296(13) 0.0232(5) Uani 1 1 d . . . . .
H9CA H 0.433739 0.548520 0.029040 0.028 Uiso 1 1 calc R . . . .
C0DA C -0.2427(2) 0.3684(2) 0.31186(14) 0.0269(6) Uani 1 1 d . . . . .
H0DA H -0.281696 0.323510 0.331672 0.032 Uiso 1 1 calc R . . . .
C1DA C 0.5326(2) 0.6348(2) 0.42790(14) 0.0280(6) Uani 1 1 d . . . . .
H1DA H 0.567729 0.608186 0.466147 0.034 Uiso 1 1 calc R . . . .
C2DA C -0.1433(2) 0.82020(19) 0.29810(14) 0.0264(6) Uani 1 1 d . . . . .
H2DA H -0.132019 0.884442 0.295031 0.032 Uiso 1 1 calc R . . . .
C3DA C -0.1806(2) 0.34123(19) 0.26441(14) 0.0262(6) Uani 1 1 d . . . . .
H3DA H -0.178529 0.278377 0.252758 0.031 Uiso 1 1 calc R . . . .
C4DA C 0.4046(2) 0.36226(18) 0.28957(14) 0.0242(5) Uani 1 1 d . . . . .
H4DA H 0.366586 0.348158 0.248786 0.029 Uiso 1 1 calc R . . . .
C5DA C 0.5216(2) 0.4047(2) 0.41200(14) 0.0286(6) Uani 1 1 d . . . . .
H5DA H 0.561108 0.418641 0.452415 0.034 Uiso 1 1 calc R . . . .
C6DA C -0.2071(2) 0.7865(2) 0.34269(14) 0.0278(6) Uani 1 1 d . . . . .
H6DA H -0.237222 0.828246 0.369626 0.033 Uiso 1 1 calc R . . . .
C7DA C 0.4275(2) 0.71548(18) 0.31209(14) 0.0249(6) Uani 1 1 d . . . . .
H7DA H 0.393170 0.742288 0.273726 0.030 Uiso 1 1 calc R . . . .
C8DA C 0.4483(2) 0.2910(2) 0.33177(17) 0.0324(7) Uani 1 1 d . . . . .
H8DA H 0.438895 0.228606 0.319170 0.039 Uiso 1 1 calc R . . . .
C9DA C 0.4759(2) 0.7716(2) 0.36342(16) 0.0323(7) Uani 1 1 d . . . . .
H9DA H 0.473761 0.836520 0.359311 0.039 Uiso 1 1 calc R . . . .
C0EA C 0.5052(2) 0.3127(2) 0.39199(16) 0.0330(7) Uani 1 1 d . . . . .
H0EA H 0.533063 0.264546 0.419687 0.040 Uiso 1 1 calc R . . . .
C1EA C 0.5272(3) 0.7310(2) 0.42057(16) 0.0349(7) Uani 1 1 d . . . . .
H1EA H 0.558341 0.769286 0.454475 0.042 Uiso 1 1 calc R . . . .
C2EA C 0.1314(2) 0.3636(2) 0.45855(15) 0.0310(6) Uani 1 1 d . . . . .
H2EA H 0.127361 0.309037 0.486688 0.037 Uiso 1 1 calc R . . . .
C3EA C 0.8078(3) 0.2537(2) 0.56457(18) 0.0424(8) Uani 1 1 d . . . . .
H3EA H 0.766880 0.286805 0.594805 0.051 Uiso 1 1 calc R . . . .

loop_
_atom_site_aniso_label
_atom_site_aniso_U_11
_atom_site_aniso_U_22
_atom_site_aniso_U_33
_atom_site_aniso_U_23
_atom_site_aniso_U_13
_atom_site_aniso_U_12
S0AA 0.0146(3) 0.0208(3) 0.0152(3) 0.0011(2) 0.0036(2) 0.0011(2)
Cl0A 0.0305(4) 0.0453(5) 0.0531(5) 0.0021(4) 0.0146(4) -0.0012(3)
Cl1A 0.0295(4) 0.0615(5) 0.0397(5) -0.0085(4) 0.0008(3) -0.0018(3)
Cl2A 0.0301(4) 0.0752(6) 0.0431(5) -0.0220(4) -0.0068(4) 0.0122(4)
Cl3A 0.0840(7) 0.0476(5) 0.0297(4) 0.0024(3) 0.0059(4) -0.0015(4)
Cl4A 0.0570(6) 0.0522(6) 0.0562(6) -0.0251(4) -0.0093(5) 0.0107(4)
Cl5A 0.0659(7) 0.0411(5) 0.0890(8) 0.0182(5) -0.0434(6) -0.0047(4)
C0AA 0.0150(12) 0.0132(11) 0.0169(12) 0.0001(8) 0.0030(9) 0.0007(8)
C1AA 0.0146(12) 0.0222(12) 0.0188(12) -0.0007(9) 0.0009(9) 0.0010(9)
C2AA 0.0155(12) 0.0158(11) 0.0186(12) -0.0006(9) 0.0008(9) -0.0008(8)
C3AA 0.0124(11) 0.0206(12) 0.0190(12) -0.0018(9) 0.0001(9) 0.0023(8)
C4AA 0.0154(11) 0.0132(11) 0.0210(12) 0.0002(9) 0.0063(9) -0.0001(8)
C5AA 0.0125(11) 0.0179(11) 0.0206(12) -0.0007(9) 0.0041(9) 0.0008(8)
C6AA 0.0146(12) 0.0153(11) 0.0204(12) 0.0000(9) 0.0024(9) 0.0004(8)
C7AA 0.0144(11) 0.0143(11) 0.0182(12) 0.0004(8) 0.0034(9) -0.0006(8)
C8AA 0.0141(12) 0.0170(12) 0.0282(14) -0.0008(10) 0.0027(10) -0.0011(8)
C9AA 0.0125(11) 0.0177(12) 0.0187(12) -0.0001(9) 0.0015(9) 0.0007(8)
C0BA 0.0122(11) 0.0202(12) 0.0215(12) 0.0011(9) 0.0014(9) -0.0002(9)
C1BA 0.0135(11) 0.0165(11) 0.0181(12) -0.0012(9) 0.0029(9) -0.0007(8)
C2BA 0.0183(12) 0.0137(11) 0.0194(12) 0.0000(9) 0.0043(9) -0.0002(8)
C3BA 0.0149(12) 0.0165(11) 0.0172(12) 0.0012(8) 0.0030(9) 0.0016(8)
C4BA 0.0136(12) 0.0229(12) 0.0191(12) 0.0007(9) 0.0016(9) -0.0005(9)
C5BA 0.0143(11) 0.0201(12) 0.0195(12) -0.0026(9) 0.0048(9) 0.0002(9)
C6BA 0.0172(12) 0.0243(13) 0.0193(12) -0.0001(9) 0.0032(10) 0.0011(9)
C7BA 0.0167(12) 0.0219(12) 0.0258(14) -0.0002(10) 0.0016(10) 0.0001(9)
C8BA 0.0160(12) 0.0296(14) 0.0231(13) 0.0027(10) 0.0033(10) -0.0025(10)
C9BA 0.0136(12) 0.0292(14) 0.0205(13) 0.0008(10) 0.0071(10) -0.0014(9)
C0CA 0.0130(11) 0.0209(12) 0.0240(13) 0.0038(10) 0.0045(10) 0.0012(9)
C1CA 0.0183(13) 0.0299(14) 0.0239(13) -0.0013(10) 0.0073(10) 0.0032(10)
C2CA 0.0139(12) 0.0274(13) 0.0193(12) 0.0054(10) 0.0054(10) 0.0020(9)
C3CA 0.0196(13) 0.0212(13) 0.0254(13) 0.0014(10) 0.0030(10) 0.0025(9)
C4CA 0.0178(12) 0.0218(13) 0.0305(14) -0.0030(10) 0.0116(11) -0.0021(9)
C5CA 0.0197(13) 0.0258(14) 0.0276(14) -0.0009(10) -0.0042(11) 0.0008(10)
C6CA 0.0186(13) 0.0239(13) 0.0214(13) -0.0001(10) 0.0040(10) 0.0014(9)
C7CA 0.0253(14) 0.0268(14) 0.0182(13) 0.0006(10) -0.0025(10) 0.0024(10)
C8CA 0.0199(13) 0.0216(13) 0.0259(14) -0.0016(10) 0.0041(10) -0.0012(9)
C9CA 0.0233(14) 0.0264(14) 0.0216(13) -0.0021(10) 0.0086(11) -0.0006(10)
C0DA 0.0227(14) 0.0304(14) 0.0274(14) 0.0052(11) 0.0030(11) -0.0097(10)
C1DA 0.0193(13) 0.0474(18) 0.0180(13) -0.0056(11) 0.0048(10) -0.0038(11)
C2DA 0.0255(14) 0.0185(13) 0.0338(15) -0.0015(11) -0.0001(12) 0.0052(10)
C3DA 0.0251(14) 0.0212(13) 0.0321(15) -0.0012(11) 0.0033(11) -0.0056(10)
C4DA 0.0210(13) 0.0202(13) 0.0319(15) 0.0007(10) 0.0057(11) 0.0008(9)
C5DA 0.0192(13) 0.0422(17) 0.0249(14) 0.0137(12) 0.0053(11) 0.0045(11)
C6DA 0.0224(14) 0.0294(15) 0.0315(15) -0.0078(11) 0.0034(11) 0.0083(10)
C7DA 0.0224(14) 0.0204(13) 0.0324(15) 0.0001(11) 0.0050(11) -0.0001(10)
C8DA 0.0269(15) 0.0195(13) 0.053(2) 0.0085(12) 0.0147(14) 0.0036(10)
C9DA 0.0294(15) 0.0243(14) 0.0455(18) -0.0132(12) 0.0130(13) -0.0044(11)
C0EA 0.0229(14) 0.0325(16) 0.0457(18) 0.0220(13) 0.0121(13) 0.0085(11)
C1EA 0.0294(16) 0.0430(18) 0.0339(17) -0.0217(13) 0.0106(13) -0.0120(13)
C2EA 0.0303(16) 0.0307(15) 0.0323(16) -0.0020(12) 0.0052(13) 0.0003(11)
C3EA 0.0354(18) 0.0450(19) 0.045(2) -0.0169(15) 0.0004(15) 0.0047(14)

loop_
_atom_type_symbol
_atom_type_description
_atom_type_scat_dispersion_real
_atom_type_scat_dispersion_imag
_atom_type_scat_source
C C 0.0033 0.0016 'International Tables Vol C Tables 4.2.6.8 and 6.1.1.4'
H H 0.0000 0.0000 'International Tables Vol C Tables 4.2.6.8 and 6.1.1.4'
Cl Cl 0.1484 0.1585 'International Tables Vol C Tables 4.2.6.8 and 6.1.1.4'
S S 0.1246 0.1234 'International Tables Vol C Tables 4.2.6.8 and 6.1.1.4'

loop_
_exptl_crystal_face_index_h
_exptl_crystal_face_index_k
_exptl_crystal_face_index_l
_exptl_crystal_face_perp_dist
-12 14 4 0.0794
-13 -12 10 0.0464
13 -13 -4 0.1188
12 14 -10 0.1333
-10 16 7 0.1019
-1 -1 29 0.0241
10 -16 -4 0.1172
1 1 -29 0.0613

loop_
_geom_angle_atom_site_label_1
_geom_angle_atom_site_label_2
_geom_angle_atom_site_label_3
_geom_angle
_geom_angle_site_symmetry_1
_geom_angle_site_symmetry_3
_geom_angle_publ_flag
C3BA S0AA C1BA 90.10(11) . . ?
C7AA C0AA C6AA 140.6(2) . . ?
C1BA C0AA C6AA 107.8(2) . . ?
C1BA C0AA C7AA 111.6(2) . . ?
C3AA C1AA C4BA 108.6(2) . . ?
C1CA C1AA C3AA 120.3(2) . . ?
C1CA C1AA C4BA 131.1(2) . . ?
C6AA C2AA C5AA 111.6(2) . . ?
C7BA C2AA C5AA 127.4(2) . . ?
C7BA C2AA C6AA 121.0(2) . . ?
C1AA C3AA C5AA 110.8(2) . . ?
C3CA C3AA C1AA 121.1(2) . . ?
C3CA C3AA C5AA 128.2(2) . . ?
C2BA C4AA C7AA 108.1(2) . . ?
C6BA C4AA C7AA 131.7(2) . . ?
C6BA C4AA C2BA 120.1(2) . . ?
C2AA C5AA C0BA 114.3(2) . . ?
C3AA C5AA C2AA 114.6(2) . . ?
C3AA C5AA C0BA 101.10(19) . . ?
C1BA C5AA C2AA 99.39(19) . . ?
C1BA C5AA C3AA 114.7(2) . . ?
C1BA C5AA C0BA 113.5(2) . . ?
C2AA C6AA C0AA 107.5(2) . . ?
C6CA C6AA C0AA 132.6(2) . . ?
C6CA C6AA C2AA 120.0(2) . . ?
C0AA C7AA C4AA 140.8(2) . . ?
C3BA C7AA C0AA 111.5(2) . . ?
C3BA C7AA C4AA 107.7(2) . . ?
C2BA C8AA H8AA 120.9 . . ?
C2BA C8AA C4CA 118.2(2) . . ?
C4CA C8AA H8AA 120.9 . . ?
C2BA C9AA C5BA 116.39(19) . . ?
C3BA C9AA C2BA 99.54(19) . . ?
C3BA C9AA C5BA 111.65(19) . . ?
C3BA C9AA C0CA 115.32(19) . . ?
C0CA C9AA C2BA 113.59(19) . . ?
C0CA C9AA C5BA 101.08(19) . . ?
C4BA C0BA C5AA 110.8(2) . . ?
C8CA C0BA C5AA 127.9(2) . . ?
C8CA C0BA C4BA 121.2(2) . . ?
C0AA C1BA S0AA 113.33(18) . . ?
C0AA C1BA C5AA 113.7(2) . . ?
C5AA C1BA S0AA 132.87(18) . . ?
C4AA C2BA C9AA 111.3(2) . . ?
C8AA C2BA C4AA 120.8(2) . . ?
C8AA C2BA C9AA 127.8(2) . . ?
C7AA C3BA S0AA 113.46(18) . . ?
C7AA C3BA C9AA 113.3(2) . . ?
C9AA C3BA S0AA 133.18(18) . . ?
C0BA C4BA C1AA 108.6(2) . . ?
C8BA C4BA C1AA 131.1(2) . . ?
C8BA C4BA C0BA 120.2(2) . . ?
C9BA C5BA C9AA 110.5(2) . . ?
C7DA C5BA C9AA 128.6(2) . . ?
C7DA C5BA C9BA 120.8(2) . . ?
C4AA C6BA H6BA 120.4 . . ?
C4AA C6BA C9CA 119.1(2) . . ?
C9CA C6BA H6BA 120.4 . . ?
C2AA C7BA H7BA 120.6 . . ?
C2AA C7BA C5CA 118.9(2) . . ?
C5CA C7BA H7BA 120.6 . . ?
C4BA C8BA H8BA 120.7 . . ?
C0DA C8BA C4BA 118.6(2) . . ?
C0DA C8BA H8BA 120.7 . . ?
C5BA C9BA C2CA 108.4(2) . . ?
C1DA C9BA C5BA 120.4(3) . . ?
C1DA C9BA C2CA 131.1(3) . . ?
C2CA C0CA C9AA 111.0(2) . . ?
C4DA C0CA C9AA 127.8(2) . . ?
C4DA C0CA C2CA 121.2(2) . . ?
C1AA C1CA H1CA 120.8 . . ?
C6DA C1CA C1AA 118.5(2) . . ?
C6DA C1CA H1CA 120.8 . . ?
C0CA C2CA C9BA 108.8(2) . . ?
C0CA C2CA C5DA 120.0(3) . . ?
C5DA C2CA C9BA 131.1(3) . . ?
C3AA C3CA H3CA 120.9 . . ?
C3AA C3CA C2DA 118.2(2) . . ?
C2DA C3CA H3CA 120.9 . . ?
C8AA C4CA H4CA 119.5 . . ?
C9CA C4CA C8AA 120.9(2) . . ?
C9CA C4CA H4CA 119.5 . . ?
C7BA C5CA H5CA 119.8 . . ?
C7CA C5CA C7BA 120.4(2) . . ?
C7CA C5CA H5CA 119.8 . . ?
C6AA C6CA H6CA 120.7 . . ?
C6AA C6CA C7CA 118.7(2) . . ?
C7CA C6CA H6CA 120.7 . . ?
C5CA C7CA C6CA 121.1(3) . . ?
C5CA C7CA H7CA 119.5 . . ?
C6CA C7CA H7CA 119.5 . . ?
C0BA C8CA H8CA 120.9 . . ?
C0BA C8CA C3DA 118.2(2) . . ?
C3DA C8CA H8CA 120.9 . . ?
C6BA C9CA H9CA 119.6 . . ?
C4CA C9CA C6BA 120.8(3) . . ?
C4CA C9CA H9CA 119.6 . . ?
C8BA C0DA H0DA 119.5 . . ?
C3DA C0DA C8BA 121.0(2) . . ?
C3DA C0DA H0DA 119.5 . . ?
C9BA C1DA H1DA 120.6 . . ?
C1EA C1DA C9BA 118.7(3) . . ?
C1EA C1DA H1DA 120.6 . . ?
C3CA C2DA H2DA 119.5 . . ?
C6DA C2DA C3CA 121.0(3) . . ?
C6DA C2DA H2DA 119.5 . . ?
C8CA C3DA H3DA 119.6 . . ?
C0DA C3DA C8CA 120.7(3) . . ?
C0DA C3DA H3DA 119.6 . . ?
C0CA C4DA H4DA 120.8 . . ?
C0CA C4DA C8DA 118.3(3) . . ?
C8DA C4DA H4DA 120.8 . . ?
C2CA C5DA H5DA 120.6 . . ?
C0EA C5DA C2CA 118.8(3) . . ?
C0EA C5DA H5DA 120.6 . . ?
C1CA C6DA H6DA 119.5 . . ?
C2DA C6DA C1CA 120.9(2) . . ?
C2DA C6DA H6DA 119.5 . . ?
C5BA C7DA H7DA 120.8 . . ?
C5BA C7DA C9DA 118.5(3) . . ?
C9DA C7DA H7DA 120.8 . . ?
C4DA C8DA H8DA 119.8 . . ?
C0EA C8DA C4DA 120.3(3) . . ?
C0EA C8DA H8DA 119.8 . . ?
C7DA C9DA H9DA 119.8 . . ?
C1EA C9DA C7DA 120.4(3) . . ?
C1EA C9DA H9DA 119.8 . . ?
C5DA C0EA H0EA 119.3 . . ?
C8DA C0EA C5DA 121.3(3) . . ?
C8DA C0EA H0EA 119.3 . . ?
C1DA C1EA C9DA 121.2(3) . . ?
C1DA C1EA H1EA 119.4 . . ?
C9DA C1EA H1EA 119.4 . . ?
Cl0A C2EA Cl1A 111.14(17) . . ?
Cl0A C2EA Cl4A 110.45(17) . . ?
Cl0A C2EA H2EA 108.2 . . ?
Cl1A C2EA Cl4A 110.50(17) . . ?
Cl1A C2EA H2EA 108.2 . . ?
Cl4A C2EA H2EA 108.2 . . ?
Cl2A C3EA Cl3A 110.41(19) . . ?
Cl2A C3EA H3EA 108.8 . . ?
Cl3A C3EA H3EA 108.8 . . ?
Cl5A C3EA Cl2A 110.0(2) . . ?
Cl5A C3EA Cl3A 110.00(18) . . ?
Cl5A C3EA H3EA 108.8 . . ?

loop_
_geom_bond_atom_site_label_1
_geom_bond_atom_site_label_2
_geom_bond_distance
_geom_bond_site_symmetry_2
_geom_bond_publ_flag
S0AA C1BA 1.722(2) . ?
S0AA C3BA 1.716(2) . ?
Cl0A C2EA 1.745(3) . ?
Cl1A C2EA 1.749(3) . ?
Cl2A C3EA 1.751(4) . ?
Cl3A C3EA 1.766(4) . ?
Cl4A C2EA 1.757(3) . ?
Cl5A C3EA 1.750(4) . ?
C0AA C6AA 1.471(3) . ?
C0AA C7AA 1.422(3) . ?
C0AA C1BA 1.374(3) . ?
C1AA C3AA 1.400(3) . ?
C1AA C4BA 1.468(4) . ?
C1AA C1CA 1.390(4) . ?
C2AA C5AA 1.526(3) . ?
C2AA C6AA 1.412(3) . ?
C2AA C7BA 1.373(4) . ?
C3AA C5AA 1.525(3) . ?
C3AA C3CA 1.380(4) . ?
C4AA C7AA 1.469(3) . ?
C4AA C2BA 1.406(4) . ?
C4AA C6BA 1.387(4) . ?
C5AA C0BA 1.529(3) . ?
C5AA C1BA 1.510(3) . ?
C6AA C6CA 1.390(4) . ?
C7AA C3BA 1.377(3) . ?
C8AA H8AA 0.9300 . ?
C8AA C2BA 1.386(3) . ?
C8AA C4CA 1.406(4) . ?
C9AA C2BA 1.528(3) . ?
C9AA C3BA 1.515(3) . ?
C9AA C5BA 1.530(3) . ?
C9AA C0CA 1.523(3) . ?
C0BA C4BA 1.395(3) . ?
C0BA C8CA 1.384(4) . ?
C4BA C8BA 1.392(4) . ?
C5BA C9BA 1.398(4) . ?
C5BA C7DA 1.386(4) . ?
C6BA H6BA 0.9300 . ?
C6BA C9CA 1.389(4) . ?
C7BA H7BA 0.9300 . ?
C7BA C5CA 1.404(4) . ?
C8BA H8BA 0.9300 . ?
C8BA C0DA 1.388(4) . ?
C9BA C2CA 1.467(4) . ?
C9BA C1DA 1.390(4) . ?
C0CA C2CA 1.389(4) . ?
C0CA C4DA 1.387(4) . ?
C1CA H1CA 0.9300 . ?
C1CA C6DA 1.387(4) . ?
C2CA C5DA 1.394(4) . ?
C3CA H3CA 0.9300 . ?
C3CA C2DA 1.393(4) . ?
C4CA H4CA 0.9300 . ?
C4CA C9CA 1.378(4) . ?
C5CA H5CA 0.9300 . ?
C5CA C7CA 1.380(4) . ?
C6CA H6CA 0.9300 . ?
C6CA C7CA 1.398(4) . ?
C7CA H7CA 0.9300 . ?
C8CA H8CA 0.9300 . ?
C8CA C3DA 1.397(4) . ?
C9CA H9CA 0.9300 . ?
C0DA H0DA 0.9300 . ?
C0DA C3DA 1.385(4) . ?
C1DA H1DA 0.9300 . ?
C1DA C1EA 1.381(5) . ?
C2DA H2DA 0.9300 . ?
C2DA C6DA 1.383(4) . ?
C3DA H3DA 0.9300 . ?
C4DA H4DA 0.9300 . ?
C4DA C8DA 1.399(4) . ?
C5DA H5DA 0.9300 . ?
C5DA C0EA 1.382(5) . ?
C6DA H6DA 0.9300 . ?
C7DA H7DA 0.9300 . ?
C7DA C9DA 1.397(4) . ?
C8DA H8DA 0.9300 . ?
C8DA C0EA 1.380(5) . ?
C9DA H9DA 0.9300 . ?
C9DA C1EA 1.390(5) . ?
C0EA H0EA 0.9300 . ?
C1EA H1EA 0.9300 . ?
C2EA H2EA 0.9800 . ?
C3EA H3EA 0.9800 . ?

loop_
_exptl_oxdiff_crystal_face_indexfrac_h
_exptl_oxdiff_crystal_face_indexfrac_k
_exptl_oxdiff_crystal_face_indexfrac_l
_exptl_oxdiff_crystal_face_x
_exptl_oxdiff_crystal_face_y
_exptl_oxdiff_crystal_face_z
-12.3982 13.9695 3.5542 0.1879 0.0566 0.9806
-13.3124 -11.8838 10.1511 0.9575 0.2842 -0.0493
13.1188 -13.0341 -4.1726 -0.2479 -0.0744 -0.9659
12.0295 13.6113 -9.8497 -0.9460 -0.2807 0.1623
-9.9481 16.0950 7.1165 0.0043 0.1910 0.9816
-1.2576 -0.5255 29.2583 0.0256 0.9996 -0.0091
9.9442 -16.3995 -3.6696 -0.0012 -0.0724 -0.9974
0.9576 1.0240 -29.1897 -0.0256 -0.9989 0.0394
